data_8103989
loop_
_publ_author_name
'Hoenle, W.'

_publ_section_title
;
 Crystal structure of H2S2O7 at 298 K
;
_journal_name_full 'Zeitschrift fuer Kristallographie (149,1979-)'
_journal_page_first 279
_journal_page_last 288
_journal_volume 196
_journal_year 1991
_chemical_formula_sum 'H2 O7 S2'
_chemical_name_systematic 'H2 S2 O7'
_space_group_IT_number 15
_symmetry_space_group_name_Hall '-C 2yc'
_symmetry_space_group_name_H-M 'C 1 2/c 1'
_cell_angle_alpha 90
_cell_angle_beta 109.2
_cell_angle_gamma 90
_cell_formula_units_Z 16
_cell_length_a 12.955
_cell_length_b 13.705
_cell_length_c 13.164
_cell_volume 2207.239
_citation_journal_id_ASTM ZEKRDZ
_cod_data_source_file Hoenle_ZEKRDZ_1991_7.cif
_cod_data_source_block H2O7S2
_cod_database_code 8103989

loop_
_symmetry_equiv_pos_as_xyz
x,y,z
-x,y,-z+1/2
-x,-y,-z
x,-y,z-1/2
x+1/2,y+1/2,z
-x+1/2,y+1/2,-z+1/2
-x+1/2,-y+1/2,-z
x+1/2,-y+1/2,z-1/2

loop_
_atom_site_label
_atom_site_type_symbol
_atom_site_fract_x
_atom_site_fract_y
_atom_site_fract_z
_atom_site_occupancy
_atom_site_U_iso_or_equiv
O10 O-2 0.0988 0.8203 -0.0825 1 0.0
O6 O-2 0.1617 0.3601 0.4125 1 0.0
O8 O-2 0.0541 0.5596 0.1026 1 0.0
S3 S+6 -0.01761 0.84946 -0.14961 1 0.0
O4 O-2 0.2954 0.3635 0.3155 1 0.0
O9 O-2 0.2545 0.5562 0.1943 1 0.0
S1 S+6 0.22238 0.41167 0.35699 1 0.0
O13 O-2 -0.0174 0.7392 0.0816 1 0.0
O12 O-2 -0.048 0.9254 -0.0921 1 0.0
S4 S+6 -0.08627 0.76875 0.15037 1 0.0
H2 H+1 0.195 0.402 0.057 1 0.0
H3 H+1 0.124 0.233 0.432 1 0.0
O5 O-2 0.2731 0.4989 0.4275 1 0.0
O14 O-2 -0.1559 0.845 0.0937 1 0.0
H4 H+1 -0.014 0.697 0.06 1 0.0
O15 O-2 -0.1264 0.6879 0.1907 1 0.0
O2 O-2 0 0.9068 0.75 1 0.0
H1 H+1 0.342 0.516 0.438 1 0.0
O1 O-2 0.1274 0.461 0.2575 1 0.0
S2 S+6 0.15285 0.50917 0.15619 1 0.0
O11 O-2 -0.0842 0.7679 -0.1894 1 0.0
O7 O-2 0.1552 0.4204 0.0872 1 0.0
O3 O-2 0 0.8256 0.25 1 0.0
